data_4513902
loop_
_publ_author_name
'Wang, Jia-Wei'
'Sahoo, Pathik'
'Lu, Tong-Bu'

_publ_section_title
;
 Reinvestigation of Water Oxidation Catalyzed by a Dinuclear Cobalt
 Polypyridine Complex: Identification of CoOxas a Real Heterogeneous
 Catalyst
;
_journal_name_full 'ACS Catalysis'
_journal_page_first 5062
_journal_paper_doi 10.1021/acscatal.6b00798
_journal_year 2016
_chemical_formula_moiety 'C32 H45 Co2 N8 O2.7, 3(Cl O4), 2(H2 O)'
_chemical_formula_sum 'C32 H48.9 Cl3 Co2 N8 O16.71'
_chemical_formula_weight 1037.26
_space_group_crystal_system monoclinic
_space_group_IT_number 14
_space_group_name_Hall '-P 2ybc'
_space_group_name_H-M_alt 'P 1 21/c 1'
_symmetry_space_group_name_Hall '-P 2ybc'
_symmetry_space_group_name_H-M 'P 1 21/c 1'
_atom_sites_solution_hydrogens mixed
_audit_creation_date 2016-02-24
_audit_creation_method
;
Olex2 1.2
(compiled 2016.02.19 svn.r3266 for OlexSys, GUI svn.r5155)
;
_cell_angle_alpha 90
_cell_angle_beta 111.871(2)
_cell_angle_gamma 90
_cell_formula_units_Z 4
_cell_length_a 18.2143(3)
_cell_length_b 12.64794(18)
_cell_length_c 19.3370(4)
_cell_measurement_reflns_used 34737
_cell_measurement_temperature 150.00(10)
_cell_measurement_theta_max 29.6370
_cell_measurement_theta_min 2.7550
_cell_volume 4134.10(14)
_computing_cell_refinement
;
CrysAlisPro, Agilent Technologies,
Version 1.171.37.34 (release 22-05-2014 CrysAlis171 .NET)
(compiled May 22 2014,16:03:01)
;
_computing_data_collection
;
CrysAlisPro, Agilent Technologies,
Version 1.171.37.34 (release 22-05-2014 CrysAlis171 .NET)
(compiled May 22 2014,16:03:01)
;
_computing_data_reduction
;
CrysAlisPro, Agilent Technologies,
Version 1.171.37.34 (release 22-05-2014 CrysAlis171 .NET)
(compiled May 22 2014,16:03:01)
;
_computing_molecular_graphics 'Olex2 (Dolomanov et al., 2009)'
_computing_publication_material 'Olex2 (Dolomanov et al., 2009)'
_computing_structure_refinement 'ShelXL (Sheldrick, 2015)'
_diffrn_ambient_environment air
_diffrn_ambient_temperature 150.00(10)
_diffrn_detector 'CCD plate'
_diffrn_detector_area_resol_mean 10.5058
_diffrn_detector_type Atlas
_diffrn_measured_fraction_theta_full 0.972
_diffrn_measured_fraction_theta_max 0.921
_diffrn_measurement_details
;
  1 omega  -86.00   13.00   1.0000   20.0000
omega____ theta____ kappa____ phi______ frames
    -      -11.6093  -38.0000   60.0000 99

  2 omega  -36.00   63.00   1.0000   20.0000
omega____ theta____ kappa____ phi______ frames
    -      -11.6093   38.0000  -30.0000 99

  3 omega -100.00  -35.00   1.0000   20.0000
omega____ theta____ kappa____ phi______ frames
    -      -11.6093 -178.0000 -180.0000 65

  4 omega  -85.00   17.00   1.0000   20.0000
omega____ theta____ kappa____ phi______ frames
    -      -11.6093  -57.0000   30.0000 102

  5 omega  -16.00   84.00   1.0000   20.0000
omega____ theta____ kappa____ phi______ frames
    -       11.6875   57.0000  -30.0000 100

  6 omega  -51.00   -4.00   1.0000   20.0000
omega____ theta____ kappa____ phi______ frames
    -       11.6875  136.0000   56.0000 47

  7 omega  -60.00   40.00   1.0000   20.0000
omega____ theta____ kappa____ phi______ frames
    -       11.6875  -57.0000 -180.0000 100

  8 omega  -40.00   62.00   1.0000   20.0000
omega____ theta____ kappa____ phi______ frames
    -      -11.6093   57.0000   30.0000 102

  9 omega  -86.00  -61.00   1.0000   20.0000
omega____ theta____ kappa____ phi______ frames
    -      -11.6093  -38.0000  150.0000 25

 10 omega   24.00   73.00   1.0000   20.0000
omega____ theta____ kappa____ phi______ frames
    -       11.6875 -134.0000  171.0000 49

 11 omega   53.00   99.00   1.0000   20.0000
omega____ theta____ kappa____ phi______ frames
    -       11.6875 -178.0000  150.0000 46
;
_diffrn_measurement_device 'four-circle diffractometer'
_diffrn_measurement_device_type 'Xcalibur, Atlas, Gemini ultra'
_diffrn_measurement_method '\w scans'
_diffrn_orient_matrix_UB_11 -0.0084389000
_diffrn_orient_matrix_UB_12 0.0217111000
_diffrn_orient_matrix_UB_13 -0.0359793000
_diffrn_orient_matrix_UB_21 -0.0183139000
_diffrn_orient_matrix_UB_22 -0.0480726000
_diffrn_orient_matrix_UB_23 -0.0164271000
_diffrn_orient_matrix_UB_31 -0.0367962000
_diffrn_orient_matrix_UB_32 0.0189331000
_diffrn_orient_matrix_UB_33 -0.0003713000
_diffrn_radiation_monochromator graphite
_diffrn_radiation_probe x-ray
_diffrn_radiation_type MoK\a
_diffrn_radiation_wavelength 0.71073
_diffrn_reflns_av_R_equivalents 0.0306
_diffrn_reflns_av_unetI/netI 0.0194
_diffrn_reflns_Laue_measured_fraction_full 0.972
_diffrn_reflns_Laue_measured_fraction_max 0.921
_diffrn_reflns_limit_h_max 25
_diffrn_reflns_limit_h_min -24
_diffrn_reflns_limit_k_max 17
_diffrn_reflns_limit_k_min -17
_diffrn_reflns_limit_l_max 24
_diffrn_reflns_limit_l_min -27
_diffrn_reflns_number 90759
_diffrn_reflns_point_group_measured_fraction_full 0.972
_diffrn_reflns_point_group_measured_fraction_max 0.921
_diffrn_reflns_theta_full 25.242
_diffrn_reflns_theta_max 29.942
_diffrn_reflns_theta_min 2.766
_diffrn_source 'Enhance (Mo) X-ray Source'
_exptl_absorpt_coefficient_mu 1.079
_exptl_absorpt_correction_T_max 1.00000
_exptl_absorpt_correction_T_min 0.83569
_exptl_absorpt_correction_type multi-scan
_exptl_absorpt_process_details
;
CrysAlisPro, Agilent Technologies,
Version 1.171.37.34 (release 22-05-2014 CrysAlis171 .NET)
(compiled May 22 2014,16:03:01)
Empirical absorption correction using spherical harmonics,
 implemented in SCALE3 ABSPACK scaling algorithm.
;
_exptl_crystal_colour 'dark brown'
_exptl_crystal_colour_modifier dark
_exptl_crystal_colour_primary brown
_exptl_crystal_density_diffrn 1.667
_exptl_crystal_description plate
_exptl_crystal_F_000 2142
_exptl_crystal_size_max 0.2
_exptl_crystal_size_mid 0.1
_exptl_crystal_size_min 0.1
_refine_diff_density_max 1.206
_refine_diff_density_min -0.800
_refine_diff_density_rms 0.102
_refine_ls_extinction_method none
_refine_ls_goodness_of_fit_ref 1.025
_refine_ls_hydrogen_treatment mixed
_refine_ls_matrix_type full
_refine_ls_number_parameters 574
_refine_ls_number_reflns 11046
_refine_ls_number_restraints 0
_refine_ls_restrained_S_all 1.025
_refine_ls_R_factor_all 0.0846
_refine_ls_R_factor_gt 0.0644
_refine_ls_shift/su_max 0.001
_refine_ls_shift/su_mean 0.000
_refine_ls_structure_factor_coef Fsqd
_refine_ls_weighting_details 'w=1/[\s^2^(Fo^2^)+(0.0778P)^2^+9.9667P] where P=(Fo^2^+2Fc^2^)/3'
_refine_ls_weighting_scheme calc
_refine_ls_wR_factor_gt 0.1555
_refine_ls_wR_factor_ref 0.1741
_reflns_Friedel_coverage 0.000
_reflns_number_gt 8615
_reflns_number_total 11046
_reflns_threshold_expression 'I > 2\s(I)'
_cod_data_source_file cs6b00798_si_002.cif
_cod_data_source_block exp_8737
_cod_original_cell_volume 4134.11(14)
_cod_original_formula_sum 'C32 H48.90 Cl3 Co2 N8 O16.71'
_cod_database_code 4513902
_shelx_space_group_comment
;
The symmetry employed for this shelxl refinement is uniquely defined
by the following loop, which should always be used as a source of
symmetry information in preference to the above space-group names.
They are only intended as comments.
;
_reflns_odcompleteness_completeness 99.87
_reflns_odcompleteness_iscentric 1
_reflns_odcompleteness_theta 26.67
_olex2_refinement_description
;
1. Others
 Fixed Uiso: H32(0.044) H17(0.048) H23A(0.066) H23B(0.066) H23C(0.066)
 H18(0.064) H1(0.055) H13(0.069) H31(0.058) H30(0.069) H19(0.083) H4(0.078)
 H8A(0.065) H8B(0.065) H20(0.082) H14(0.082) H29(0.068) H16(0.057) H22A(0.059)
 H22B(0.059) H15(0.078) H10A(0.077) H10B(0.077) H10C(0.077) H11A(0.057)
 H11B(0.057) H2(0.075) H9A(0.062) H9B(0.062) H26A(0.082) H26B(0.082)
 H26C(0.082) H27A(0.06) H27B(0.06) H6A(0.065) H6B(0.065) H3(0.082) H7A(0.095)
 H7B(0.095) H7C(0.095) H24A(0.063) H24B(0.063) H25A(0.062) H25B(0.062)
 H1WA(0.13) H1WB(0.13) H2WA(0.176) H2WB(0.176) H1A(0.053)
 Fixed X: H32(0.4178) H17(0.091) H23A(0.3321) H23B(0.3773) H23C(0.3593) H18(-
 0.0375) H1(0.3255) H13(-0.0322) H31(0.5456) H30(0.5656) H19(-0.0599)
 H4(0.5223) H8A(0.3306) H8B(0.2971) H20(0.047) H14(-0.0675) H29(0.4594)
 H16(0.1593) H22A(0.1871) H22B(0.2219) H15(0.0322) H10A(0.2029) H10B(0.2879)
 H10C(0.2261) H11A(0.1046) H11B(0.0839) H2(0.4557) H9A(0.168) H9B(0.2045)
 H26A(0.175) H26B(0.1309) H26C(0.1514) H27A(0.3202) H27B(0.2825) H6A(0.4118)
 H6B(0.3843) H3(0.5554) H7A(0.2108) H7B(0.2634) H7C(0.2991) H24A(0.2602)
 H24B(0.1817) H25A(0.258) H25B(0.3336) H1WA(0.3584) H1WB(0.2871) H2WA(0.1839)
 H2WB(0.2079)
 Fixed Y: H32(0.6948) H17(0.7086) H23A(0.4477) H23B(0.4692) H23C(0.5651)
 H18(0.6995) H1(0.8714) H13(0.9934) H31(0.6997) H30(0.651) H19(0.6149)
 H4(0.9673) H8A(1.109) H8B(1.1473) H20(0.5444) H14(0.8884) H29(0.5869)
 H16(0.7952) H22A(0.4708) H22B(0.5878) H15(0.8003) H10A(1.1329) H10B(1.0862)
 H10C(1.0149) H11A(0.9673) H11B(1.076) H2(0.885) H9A(1.1022) H9B(1.1824)
 H26A(0.4606) H26B(0.4873) H26C(0.5801) H27A(0.4992) H27B(0.6157) H6A(1.0067)
 H6B(0.8853) H3(0.9337) H7A(1.0108) H7B(0.9079) H7C(1.0231) H24A(0.3563)
 H24B(0.4144) H25A(0.3665) H25B(0.4268) H1WA(0.7866) H1WB(0.7681) H2WA(0.8425)
 H2WB(0.7678)
 Fixed Z: H32(0.2676) H17(0.2597) H23A(0.1517) H23B(0.2389) H23C(0.181)
 H18(0.1703) H1(0.4026) H13(0.1231) H31(0.3586) H30(0.4802) H19(0.057)
 H4(0.3184) H8A(0.2514) H8B(0.166) H20(0.0337) H14(0.0154) H29(0.5079)
 H16(0.0801) H22A(0.0962) H22B(0.098) H15(-0.0096) H10A(0.3372) H10B(0.347)
 H10C(0.3673) H11A(0.2762) H11B(0.2301) H2(0.4874) H9A(0.1541) H9B(0.2229)
 H26A(0.3847) H26B(0.2981) H26C(0.3586) H27A(0.4463) H27B(0.4342) H6A(0.1952)
 H6B(0.1816) H3(0.4435) H7A(0.0736) H7B(0.0777) H7C(0.0758) H24A(0.2155)
 H24B(0.2149) H25A(0.3381) H25B(0.3334) H1WA(0.5955) H1WB(0.5368) H2WA(0.4514)
 H2WB(0.4113)
;
_shelx_shelxl_version_number 2014/7
_olex2_submission_special_instructions 'No special instructions were received'

loop_
_space_group_symop_operation_xyz
'x, y, z'
'-x, y+1/2, -z+1/2'
'-x, -y, -z'
'x, -y-1/2, z-1/2'

loop_
_atom_site_label
_atom_site_type_symbol
_atom_site_fract_x
_atom_site_fract_y
_atom_site_fract_z
_atom_site_U_iso_or_equiv
_atom_site_adp_type
_atom_site_occupancy
_atom_site_site_symmetry_order
_atom_site_calc_flag
_atom_site_refinement_flags_posn
_atom_site_refinement_flags_occupancy
_atom_site_disorder_assembly
_atom_site_disorder_group
C32 C 0.42642(19) 0.6722(3) 0.3169(2) 0.0369(7) Uani 1 1 d . . . .
H32 H 0.4178 0.6948 0.2676 0.044 Uiso 1 1 calc R . . .
C5 C 0.4049(2) 0.9359(3) 0.2879(3) 0.0471(9) Uani 1 1 d . . . .
C17 C 0.0816(2) 0.6740(3) 0.2136(2) 0.0402(8) Uani 1 1 d . . . .
H17 H 0.0910 0.7086 0.2597 0.048 Uiso 1 1 calc R . . .
C23 C 0.3393(2) 0.4980(3) 0.1923(2) 0.0441(8) Uani 1 1 d . . . .
H23A H 0.3321 0.4477 0.1517 0.066 Uiso 1 1 calc GR . . .
H23B H 0.3773 0.4692 0.2389 0.066 Uiso 1 1 calc GR . . .
H23C H 0.3593 0.5651 0.1810 0.066 Uiso 1 1 calc GR . . .
C18 C 0.0053(2) 0.6690(3) 0.1605(3) 0.0530(10) Uani 1 1 d . . . .
H18 H -0.0375 0.6995 0.1703 0.064 Uiso 1 1 calc R . . .
C1 C 0.3662(2) 0.8904(3) 0.3853(2) 0.0456(9) Uani 1 1 d . . . .
H1 H 0.3255 0.8714 0.4026 0.055 Uiso 1 1 calc R . . .
C13 C 0.0063(3) 0.9509(4) 0.1140(3) 0.0578(11) Uani 1 1 d . . . .
H13 H -0.0322 0.9934 0.1231 0.069 Uiso 1 1 calc R . . .
C28 C 0.3782(2) 0.6033(3) 0.4023(2) 0.0435(8) Uani 1 1 d . . . .
C31 C 0.5025(2) 0.6762(3) 0.3710(3) 0.0481(9) Uani 1 1 d . . . .
H31 H 0.5456 0.6997 0.3586 0.058 Uiso 1 1 calc R . . .
C30 C 0.5144(3) 0.6461(4) 0.4422(3) 0.0574(11) Uani 1 1 d . . . .
H30 H 0.5656 0.6510 0.4802 0.069 Uiso 1 1 calc R . . .
C19 C -0.0079(2) 0.6196(4) 0.0936(3) 0.0690(15) Uani 1 1 d . . . .
H19 H -0.0599 0.6149 0.0570 0.083 Uiso 1 1 calc R . . .
C4 C 0.4826(3) 0.9465(4) 0.3366(3) 0.0646(13) Uani 1 1 d . . . .
H4 H 0.5223 0.9673 0.3184 0.078 Uiso 1 1 calc R . . .
C12 C 0.0837(2) 0.9480(3) 0.1655(2) 0.0439(8) Uani 1 1 d . . . .
C8 C 0.2892(3) 1.0964(3) 0.2016(3) 0.0539(10) Uani 1 1 d . . . .
H8A H 0.3306 1.1090 0.2514 0.065 Uiso 1 1 calc R . . .
H8B H 0.2971 1.1473 0.1660 0.065 Uiso 1 1 calc R . . .
C20 C 0.0550(3) 0.5771(4) 0.0802(3) 0.0681(15) Uani 1 1 d . . . .
H20 H 0.0470 0.5444 0.0337 0.082 Uiso 1 1 calc R . . .
C14 C -0.0142(3) 0.8914(4) 0.0496(3) 0.0683(14) Uani 1 1 d . . . .
H14 H -0.0675 0.8884 0.0154 0.082 Uiso 1 1 calc R . . .
C21 C 0.1297(2) 0.5823(3) 0.1348(2) 0.0470(9) Uani 1 1 d . . . .
C29 C 0.4519(3) 0.6086(4) 0.4587(2) 0.0567(11) Uani 1 1 d . . . .
H29 H 0.4594 0.5869 0.5079 0.068 Uiso 1 1 calc R . . .
C16 C 0.1199(3) 0.8356(3) 0.0892(2) 0.0473(9) Uani 1 1 d . . . .
H16 H 0.1593 0.7952 0.0801 0.057 Uiso 1 1 calc R . . .
C22 C 0.2011(2) 0.5372(3) 0.1253(2) 0.0489(9) Uani 1 1 d . . . .
H22A H 0.1871 0.4708 0.0962 0.059 Uiso 1 1 calc R . . .
H22B H 0.2219 0.5878 0.0980 0.059 Uiso 1 1 calc R . . .
C15 C 0.0440(3) 0.8371(4) 0.0361(3) 0.0650(13) Uani 1 1 d . . . .
H15 H 0.0322 0.8003 -0.0096 0.078 Uiso 1 1 calc R . . .
C10 C 0.2318(3) 1.0692(3) 0.3334(2) 0.0516(10) Uani 1 1 d . . . .
H10A H 0.2029 1.1329 0.3372 0.077 Uiso 1 1 calc GR . . .
H10B H 0.2879 1.0862 0.3470 0.077 Uiso 1 1 calc GR . . .
H10C H 0.2261 1.0149 0.3673 0.077 Uiso 1 1 calc GR . . .
C11 C 0.1129(2) 1.0084(3) 0.2361(2) 0.0475(9) Uani 1 1 d . . . .
H11A H 0.1046 0.9673 0.2762 0.057 Uiso 1 1 calc R . . .
H11B H 0.0839 1.0760 0.2301 0.057 Uiso 1 1 calc R . . .
C2 C 0.4432(3) 0.8987(4) 0.4359(3) 0.0622(13) Uani 1 1 d . . . .
H2 H 0.4557 0.8850 0.4874 0.075 Uiso 1 1 calc R . . .
C9 C 0.2093(3) 1.1107(3) 0.2045(3) 0.0515(10) Uani 1 1 d . . . .
H9A H 0.1680 1.1022 0.1541 0.062 Uiso 1 1 calc R . . .
H9B H 0.2045 1.1824 0.2229 0.062 Uiso 1 1 calc R . . .
C26 C 0.1695(3) 0.5127(3) 0.3456(3) 0.0546(11) Uani 1 1 d . . . .
H26A H 0.1750 0.4606 0.3847 0.082 Uiso 1 1 calc GR . . .
H26B H 0.1309 0.4873 0.2981 0.082 Uiso 1 1 calc GR . . .
H26C H 0.1514 0.5801 0.3586 0.082 Uiso 1 1 calc GR . . .
C27 C 0.3058(3) 0.5607(3) 0.4122(2) 0.0502(9) Uani 1 1 d . . . .
H27A H 0.3202 0.4992 0.4463 0.060 Uiso 1 1 calc R . . .
H27B H 0.2825 0.6157 0.4342 0.060 Uiso 1 1 calc R . . .
C6 C 0.3787(3) 0.9520(4) 0.2060(3) 0.0545(10) Uani 1 1 d . . . .
H6A H 0.4118 1.0067 0.1952 0.065 Uiso 1 1 calc R . . .
H6B H 0.3843 0.8853 0.1816 0.065 Uiso 1 1 calc R . . .
C3 C 0.5020(3) 0.9275(4) 0.4099(3) 0.0684(15) Uani 1 1 d . . . .
H3 H 0.5554 0.9337 0.4435 0.082 Uiso 1 1 calc R . . .
C7 C 0.2644(3) 0.9816(4) 0.0939(3) 0.0636(12) Uani 1 1 d . . . .
H7A H 0.2108 1.0108 0.0736 0.095 Uiso 1 1 calc GR . . .
H7B H 0.2634 0.9079 0.0777 0.095 Uiso 1 1 calc GR . . .
H7C H 0.2991 1.0231 0.0758 0.095 Uiso 1 1 calc GR . . .
C24 C 0.2400(2) 0.4201(3) 0.2322(3) 0.0524(10) Uani 1 1 d . . . .
H24A H 0.2602 0.3563 0.2155 0.063 Uiso 1 1 calc R . . .
H24B H 0.1817 0.4144 0.2149 0.063 Uiso 1 1 calc R . . .
C25 C 0.2751(3) 0.4276(3) 0.3158(3) 0.0517(10) Uani 1 1 d . . . .
H25A H 0.2580 0.3665 0.3381 0.062 Uiso 1 1 calc R . . .
H25B H 0.3336 0.4268 0.3334 0.062 Uiso 1 1 calc R . . .
Cl1 Cl 0.46872(6) 0.26581(8) 0.34407(6) 0.0486(2) Uani 1 1 d . . . .
Cl2 Cl 0.24583(6) 0.22933(8) 0.50896(5) 0.0484(2) Uani 1 1 d . . . .
Cl3 Cl 0.98577(7) 0.69200(9) 0.84423(6) 0.0542(3) Uani 1 1 d . . . .
Co1 Co 0.25363(2) 0.63724(3) 0.26630(2) 0.02684(11) Uani 1 1 d . . . .
Co2 Co 0.24311(2) 0.89478(3) 0.23381(2) 0.02713(11) Uani 1 1 d . . . .
N6 N 0.26194(17) 0.5162(2) 0.20020(18) 0.0384(6) Uani 1 1 d . . . .
N7 N 0.24759(19) 0.5282(2) 0.33848(19) 0.0431(7) Uani 1 1 d . . . .
N5 N 0.14311(16) 0.6300(2) 0.20020(17) 0.0343(6) Uani 1 1 d . . . .
N8 N 0.36497(16) 0.6371(2) 0.33285(16) 0.0334(6) Uani 1 1 d . . . .
N3 N 0.19918(19) 1.0290(2) 0.25600(18) 0.0401(6) Uani 1 1 d . . . .
N2 N 0.2949(2) 0.9859(3) 0.17702(19) 0.0457(7) Uani 1 1 d . . . .
N4 N 0.13960(17) 0.8898(2) 0.15326(16) 0.0353(6) Uani 1 1 d . . . .
N1 N 0.34754(17) 0.9086(2) 0.31204(17) 0.0355(6) Uani 1 1 d . . . .
O1 O 0.27190(15) 0.75533(19) 0.21099(14) 0.0293(6) Uani 0.900(6) 1 d . P A 1
O2 O 0.24003(15) 0.73937(19) 0.33049(13) 0.0305(6) Uani 0.900(6) 1 d . P A 1
O3 O 0.19648(14) 0.82759(18) 0.29285(13) 0.0285(6) Uani 0.900(6) 1 d . P A 1
O10 O 0.4795(2) 0.3768(3) 0.35609(19) 0.0643(9) Uani 1 1 d . . . .
O8 O 0.4029(3) 0.2318(4) 0.3588(3) 0.0978(16) Uani 1 1 d . . . .
O15 O 1.0190(2) 0.7945(3) 0.8486(2) 0.0748(10) Uani 1 1 d . . . .
O14 O 0.9336(2) 0.6860(4) 0.8828(2) 0.0790(12) Uani 1 1 d . . . .
O6 O 0.3143(4) 0.2630(10) 0.5503(8) 0.333(10) Uani 1 1 d . . . .
O4 O 0.2145(9) 0.2765(8) 0.4445(5) 0.281(8) Uani 1 1 d . . . .
O7 O 0.2467(6) 0.1237(4) 0.4946(3) 0.207(6) Uani 1 1 d . . . .
O5 O 0.1991(4) 0.2495(6) 0.5533(3) 0.134(2) Uani 1 1 d . . . .
O11 O 0.4637(4) 0.2392(5) 0.2732(3) 0.129(2) Uani 1 1 d . . . .
O9 O 0.5325(3) 0.2108(5) 0.3963(5) 0.160(3) Uani 1 1 d . . . .
O12 O 0.9500(6) 0.6598(8) 0.7733(3) 0.228(6) Uani 1 1 d . . . .
O13 O 1.0523(3) 0.6264(5) 0.8875(5) 0.157(3) Uani 1 1 d . . . .
O1W O 0.3097(3) 0.7721(4) 0.5839(2) 0.0867(14) Uani 1 1 d . . . .
H1WA H 0.3584 0.7866 0.5955 0.130 Uiso 1 1 d G . . .
H1WB H 0.2871 0.7681 0.5368 0.130 Uiso 1 1 d G . . .
O2W O 0.2028(3) 0.7808(6) 0.45249(19) 0.117(2) Uani 1 1 d . . . .
H2WA H 0.1839 0.8425 0.4514 0.176 Uiso 1 1 d G . . .
H2WB H 0.2079 0.7678 0.4113 0.176 Uiso 1 1 d G . . .
H1A H 0.2881(15) 0.7456(12) 0.1757(10) 0.053 Uiso 1 1 d . . . .

loop_
_atom_site_aniso_label
_atom_site_aniso_U_11
_atom_site_aniso_U_22
_atom_site_aniso_U_33
_atom_site_aniso_U_23
_atom_site_aniso_U_13
_atom_site_aniso_U_12
C32 0.0332(15) 0.0309(16) 0.0445(18) 0.0027(13) 0.0119(14) 0.0037(12)
C5 0.0378(18) 0.0372(19) 0.068(3) -0.0034(18) 0.0213(17) -0.0062(15)
C17 0.0333(16) 0.0315(16) 0.058(2) -0.0062(15) 0.0196(15) -0.0048(13)
C23 0.0397(18) 0.044(2) 0.051(2) -0.0101(16) 0.0197(16) 0.0046(15)
C18 0.0310(17) 0.043(2) 0.081(3) -0.007(2) 0.0164(18) -0.0019(15)
C1 0.051(2) 0.0344(18) 0.0413(19) -0.0066(15) 0.0052(16) -0.0069(15)
C13 0.041(2) 0.050(2) 0.072(3) 0.002(2) 0.0090(19) 0.0072(17)
C28 0.053(2) 0.0374(18) 0.0369(18) 0.0080(14) 0.0132(16) 0.0079(15)
C31 0.0343(17) 0.0387(19) 0.063(3) 0.0019(17) 0.0086(17) 0.0004(14)
C30 0.043(2) 0.050(2) 0.057(3) 0.0014(19) -0.0083(18) 0.0036(17)
C19 0.0317(19) 0.067(3) 0.089(4) -0.027(3) 0.000(2) -0.0037(19)
C4 0.038(2) 0.052(3) 0.099(4) -0.011(3) 0.021(2) -0.0101(18)
C12 0.0409(18) 0.0366(18) 0.053(2) -0.0006(16) 0.0160(16) 0.0037(14)
C8 0.068(3) 0.0318(19) 0.065(3) 0.0117(18) 0.029(2) -0.0083(17)
C20 0.043(2) 0.074(3) 0.070(3) -0.040(3) 0.002(2) -0.004(2)
C14 0.046(2) 0.070(3) 0.063(3) 0.001(2) -0.010(2) 0.006(2)
C21 0.0377(18) 0.044(2) 0.053(2) -0.0179(17) 0.0099(16) -0.0028(15)
C29 0.067(3) 0.049(2) 0.040(2) 0.0080(17) 0.0039(19) 0.009(2)
C16 0.054(2) 0.045(2) 0.0331(17) -0.0005(15) 0.0049(16) 0.0094(17)
C22 0.0439(19) 0.050(2) 0.048(2) -0.0205(18) 0.0115(16) -0.0018(16)
C15 0.070(3) 0.064(3) 0.039(2) -0.005(2) -0.006(2) 0.003(2)
C10 0.063(2) 0.0375(19) 0.054(2) -0.0186(17) 0.022(2) 0.0002(17)
C11 0.046(2) 0.041(2) 0.059(2) -0.0050(17) 0.0241(18) 0.0076(16)
C2 0.063(3) 0.045(2) 0.055(3) -0.0119(19) -0.005(2) -0.005(2)
C9 0.061(2) 0.0281(17) 0.063(3) 0.0054(17) 0.020(2) 0.0035(16)
C26 0.061(2) 0.041(2) 0.079(3) 0.014(2) 0.046(2) -0.0011(18)
C27 0.065(2) 0.047(2) 0.042(2) 0.0167(17) 0.0241(18) 0.0053(18)
C6 0.053(2) 0.055(2) 0.070(3) 0.009(2) 0.039(2) -0.0044(19)
C3 0.035(2) 0.053(3) 0.092(4) -0.022(3) -0.004(2) -0.0042(18)
C7 0.084(3) 0.065(3) 0.053(3) 0.021(2) 0.038(2) 0.006(2)
C24 0.046(2) 0.0271(17) 0.088(3) -0.0094(18) 0.030(2) -0.0057(14)
C25 0.058(2) 0.0289(17) 0.075(3) 0.0105(18) 0.033(2) 0.0014(16)
Cl1 0.0453(5) 0.0508(5) 0.0498(5) 0.0027(4) 0.0180(4) -0.0076(4)
Cl2 0.0569(5) 0.0429(5) 0.0404(5) -0.0086(4) 0.0124(4) -0.0133(4)
Cl3 0.0598(6) 0.0490(5) 0.0625(6) -0.0132(5) 0.0329(5) -0.0137(4)
Co1 0.0284(2) 0.0221(2) 0.0314(2) 0.00029(15) 0.01284(16) -0.00207(14)
Co2 0.0331(2) 0.0222(2) 0.0273(2) -0.00064(15) 0.01254(16) -0.00183(15)
N6 0.0356(14) 0.0326(14) 0.0475(17) -0.0095(12) 0.0161(12) -0.0005(11)
N7 0.0500(17) 0.0335(15) 0.0553(19) 0.0105(13) 0.0305(15) -0.0007(13)
N5 0.0311(13) 0.0254(12) 0.0463(16) -0.0050(11) 0.0142(12) -0.0047(10)
N8 0.0333(13) 0.0276(13) 0.0362(14) 0.0038(11) 0.0094(11) 0.0016(10)
N3 0.0492(17) 0.0273(13) 0.0477(17) -0.0055(12) 0.0225(14) -0.0010(12)
N2 0.0570(19) 0.0389(16) 0.0484(18) 0.0091(14) 0.0280(15) -0.0008(14)
N4 0.0379(14) 0.0301(13) 0.0324(14) -0.0008(11) 0.0066(11) 0.0037(11)
N1 0.0357(14) 0.0265(13) 0.0424(15) -0.0038(11) 0.0124(12) -0.0058(10)
O1 0.0362(13) 0.0229(12) 0.0299(13) 0.0006(9) 0.0136(10) 0.0019(9)
O2 0.0394(13) 0.0259(12) 0.0285(12) -0.0005(9) 0.0155(10) -0.0014(9)
O3 0.0344(12) 0.0249(12) 0.0304(12) -0.0002(9) 0.0169(10) -0.0010(9)
O10 0.070(2) 0.0544(19) 0.063(2) 0.0032(15) 0.0176(17) -0.0172(16)
O8 0.116(3) 0.075(3) 0.148(4) -0.025(3) 0.102(3) -0.033(2)
O15 0.085(3) 0.057(2) 0.087(3) -0.0078(19) 0.038(2) -0.0210(19)
O14 0.072(2) 0.092(3) 0.089(3) -0.028(2) 0.047(2) -0.029(2)
O6 0.088(4) 0.425(16) 0.482(18) -0.393(16) 0.101(7) -0.073(7)
O4 0.58(2) 0.184(8) 0.176(7) 0.123(7) 0.255(12) 0.216(11)
O7 0.493(18) 0.054(3) 0.085(4) -0.006(3) 0.123(7) -0.013(5)
O5 0.147(5) 0.175(6) 0.110(4) -0.061(4) 0.083(4) -0.070(4)
O11 0.183(6) 0.142(5) 0.098(4) -0.038(3) 0.094(4) -0.045(4)
O9 0.079(3) 0.103(4) 0.246(9) 0.080(5) 0.001(4) 0.002(3)
O12 0.289(10) 0.335(12) 0.089(4) -0.104(6) 0.102(5) -0.253(10)
O13 0.090(3) 0.087(4) 0.315(10) 0.062(5) 0.099(5) 0.013(3)
O1W 0.097(3) 0.110(4) 0.073(3) 0.021(3) 0.055(3) 0.015(3)
O2W 0.074(3) 0.219(7) 0.064(3) -0.003(4) 0.031(2) 0.020(4)

loop_
_atom_type_symbol
_atom_type_description
_atom_type_scat_dispersion_real
_atom_type_scat_dispersion_imag
_atom_type_scat_source
C C 0.0033 0.0016 'International Tables Vol C Tables 4.2.6.8 and 6.1.1.4'
H H 0.0000 0.0000 'International Tables Vol C Tables 4.2.6.8 and 6.1.1.4'
Cl Cl 0.1484 0.1585 'International Tables Vol C Tables 4.2.6.8 and 6.1.1.4'
Co Co 0.3494 0.9721 'International Tables Vol C Tables 4.2.6.8 and 6.1.1.4'
N N 0.0061 0.0033 'International Tables Vol C Tables 4.2.6.8 and 6.1.1.4'
O O 0.0106 0.0060 'International Tables Vol C Tables 4.2.6.8 and 6.1.1.4'

loop_
_geom_angle_atom_site_label_1
_geom_angle_atom_site_label_2
_geom_angle_atom_site_label_3
_geom_angle
C31 C32 H32 119.3
N8 C32 H32 119.3
N8 C32 C31 121.4(4)
C4 C5 C6 123.6(4)
N1 C5 C4 121.4(4)
N1 C5 C6 115.0(3)
C18 C17 H17 119.7
N5 C17 H17 119.7
N5 C17 C18 120.7(4)
H23A C23 H23B 109.5
H23A C23 H23C 109.5
H23B C23 H23C 109.5
N6 C23 H23A 109.5
N6 C23 H23B 109.5
N6 C23 H23C 109.5
C17 C18 H18 120.3
C19 C18 C17 119.5(4)
C19 C18 H18 120.3
C2 C1 H1 119.3
N1 C1 H1 119.3
N1 C1 C2 121.4(4)
C12 C13 H13 120.3
C14 C13 H13 120.3
C14 C13 C12 119.4(4)
C29 C28 C27 124.1(4)
N8 C28 C29 122.2(4)
N8 C28 C27 113.7(3)
C32 C31 H31 120.4
C30 C31 C32 119.2(4)
C30 C31 H31 120.4
C31 C30 H30 120.1
C31 C30 C29 119.7(4)
C29 C30 H30 120.1
C18 C19 H19 120.3
C18 C19 C20 119.3(4)
C20 C19 H19 120.3
C5 C4 H4 120.0
C3 C4 C5 119.9(5)
C3 C4 H4 120.0
C13 C12 C11 124.6(4)
N4 C12 C13 121.3(4)
N4 C12 C11 114.1(3)
H8A C8 H8B 108.4
C9 C8 H8A 110.1
C9 C8 H8B 110.1
C9 C8 N2 108.1(3)
N2 C8 H8A 110.1
N2 C8 H8B 110.1
C19 C20 H20 120.3
C19 C20 C21 119.4(4)
C21 C20 H20 120.3
C13 C14 H14 120.7
C15 C14 C13 118.5(4)
C15 C14 H14 120.7
C20 C21 C22 123.0(4)
N5 C21 C20 121.7(4)
N5 C21 C22 115.3(3)
C28 C29 H29 120.7
C30 C29 C28 118.6(4)
C30 C29 H29 120.7
C15 C16 H16 119.1
N4 C16 H16 119.1
N4 C16 C15 121.9(4)
C21 C22 H22A 110.0
C21 C22 H22B 110.0
H22A C22 H22B 108.4
N6 C22 C21 108.4(3)
N6 C22 H22A 110.0
N6 C22 H22B 110.0
C14 C15 C16 119.9(4)
C14 C15 H15 120.1
C16 C15 H15 120.1
H10A C10 H10B 109.5
H10A C10 H10C 109.5
H10B C10 H10C 109.5
N3 C10 H10A 109.5
N3 C10 H10B 109.5
N3 C10 H10C 109.5
C12 C11 H11A 110.1
C12 C11 H11B 110.1
C12 C11 N3 108.1(3)
H11A C11 H11B 108.4
N3 C11 H11A 110.1
N3 C11 H11B 110.1
C1 C2 H2 120.7
C1 C2 C3 118.6(5)
C3 C2 H2 120.7
C8 C9 H9A 110.1
C8 C9 H9B 110.1
C8 C9 N3 107.9(3)
H9A C9 H9B 108.4
N3 C9 H9A 110.1
N3 C9 H9B 110.1
H26A C26 H26B 109.5
H26A C26 H26C 109.5
H26B C26 H26C 109.5
N7 C26 H26A 109.5
N7 C26 H26B 109.5
N7 C26 H26C 109.5
C28 C27 H27A 109.9
C28 C27 H27B 109.9
H27A C27 H27B 108.3
N7 C27 C28 109.0(3)
N7 C27 H27A 109.9
N7 C27 H27B 109.9
C5 C6 H6A 109.9
C5 C6 H6B 109.9
H6A C6 H6B 108.3
N2 C6 C5 108.7(3)
N2 C6 H6A 109.9
N2 C6 H6B 109.9
C4 C3 C2 119.4(4)
C4 C3 H3 120.3
C2 C3 H3 120.3
H7A C7 H7B 109.5
H7A C7 H7C 109.5
H7B C7 H7C 109.5
N2 C7 H7A 109.5
N2 C7 H7B 109.5
N2 C7 H7C 109.5
H24A C24 H24B 108.3
C25 C24 H24A 109.9
C25 C24 H24B 109.9
N6 C24 H24A 109.9
N6 C24 H24B 109.9
N6 C24 C25 108.9(3)
C24 C25 H25A 110.0
C24 C25 H25B 110.0
H25A C25 H25B 108.4
N7 C25 C24 108.4(3)
N7 C25 H25A 110.0
N7 C25 H25B 110.0
O8 Cl1 O10 110.3(2)
O8 Cl1 O9 104.1(4)
O11 Cl1 O10 110.9(3)
O11 Cl1 O8 112.4(3)
O11 Cl1 O9 108.9(5)
O9 Cl1 O10 110.1(3)
O6 Cl2 O4 115.0(11)
O6 Cl2 O7 111.7(7)
O6 Cl2 O5 103.0(5)
O4 Cl2 O7 106.7(5)
O4 Cl2 O5 110.1(6)
O7 Cl2 O5 110.4(4)
O15 Cl3 O13 104.0(3)
O14 Cl3 O15 111.9(3)
O14 Cl3 O13 104.3(4)
O12 Cl3 O15 111.8(4)
O12 Cl3 O14 110.9(4)
O12 Cl3 O13 113.5(7)
N7 Co1 N6 87.47(14)
N5 Co1 N6 81.53(12)
N5 Co1 N7 96.54(13)
N5 Co1 N8 177.23(12)
N8 Co1 N6 96.37(12)
N8 Co1 N7 81.53(13)
O1 Co1 N6 99.51(12)
O1 Co1 N7 170.23(13)
O1 Co1 N5 91.28(11)
O1 Co1 N8 90.85(11)
O2 Co1 N6 174.27(12)
O2 Co1 N7 87.56(12)
O2 Co1 N5 96.22(12)
O2 Co1 N8 85.71(12)
O2 Co1 O1 85.78(11)
N3 Co2 N2 86.46(13)
N4 Co2 N3 81.55(13)
N4 Co2 N2 95.24(14)
N1 Co2 N3 96.35(13)
N1 Co2 N2 81.62(13)
N1 Co2 N4 176.35(12)
O1 Co2 N3 172.00(12)
O1 Co2 N2 99.91(12)
O1 Co2 N4 92.97(11)
O1 Co2 N1 89.42(11)
O3 Co2 N3 86.87(12)
O3 Co2 N2 172.54(13)
O3 Co2 N4 87.07(12)
O3 Co2 N1 95.81(12)
O3 Co2 O1 87.03(10)
C23 N6 Co1 118.3(2)
C22 N6 C23 108.5(3)
C22 N6 C24 109.6(3)
C22 N6 Co1 105.9(2)
C24 N6 C23 109.2(3)
C24 N6 Co1 105.0(2)
C26 N7 C25 110.5(3)
C26 N7 Co1 117.3(3)
C27 N7 C26 108.2(3)
C27 N7 C25 108.7(3)
C27 N7 Co1 106.0(2)
C25 N7 Co1 105.8(2)
C17 N5 Co1 125.5(2)
C21 N5 C17 119.4(3)
C21 N5 Co1 115.0(2)
C32 N8 C28 118.8(3)
C32 N8 Co1 126.7(2)
C28 N8 Co1 114.4(3)
C10 N3 C11 107.9(3)
C10 N3 C9 109.6(3)
C10 N3 Co2 117.9(3)
C11 N3 Co2 105.3(2)
C9 N3 C11 109.2(3)
C9 N3 Co2 106.7(2)
C8 N2 C7 109.6(3)
C8 N2 Co2 104.8(2)
C6 N2 C8 109.6(4)
C6 N2 C7 108.4(3)
C6 N2 Co2 104.5(2)
C7 N2 Co2 119.7(3)
C12 N4 Co2 114.3(2)
C16 N4 C12 118.8(3)
C16 N4 Co2 126.9(3)
C5 N1 C1 119.2(3)
C5 N1 Co2 114.6(3)
C1 N1 Co2 126.2(3)
Co1 O1 Co2 117.36(13)
Co1 O1 H1A 121.5(11)
Co2 O1 H1A 121.3(11)
O3 O2 Co1 113.16(17)
O2 O3 Co2 112.43(17)
H1WA O1W H1WB 109.7
H2WA O2W H2WB 109.7

loop_
_geom_bond_atom_site_label_1
_geom_bond_atom_site_label_2
_geom_bond_distance
C32 H32 0.9500
C32 C31 1.392(5)
C32 N8 1.343(4)
C5 C4 1.383(6)
C5 C6 1.487(6)
C5 N1 1.340(5)
C17 H17 0.9500
C17 C18 1.389(5)
C17 N5 1.359(4)
C23 H23A 0.9800
C23 H23B 0.9800
C23 H23C 0.9800
C23 N6 1.490(4)
C18 H18 0.9500
C18 C19 1.375(7)
C1 H1 0.9500
C1 C2 1.384(6)
C1 N1 1.349(5)
C13 H13 0.9500
C13 C12 1.391(6)
C13 C14 1.383(7)
C28 C29 1.381(6)
C28 C27 1.500(6)
C28 N8 1.344(5)
C31 H31 0.9500
C31 C30 1.365(7)
C30 H30 0.9500
C30 C29 1.375(7)
C19 H19 0.9500
C19 C20 1.375(7)
C4 H4 0.9500
C4 C3 1.350(8)
C12 C11 1.480(6)
C12 N4 1.347(5)
C8 H8A 0.9900
C8 H8B 0.9900
C8 C9 1.489(6)
C8 N2 1.492(5)
C20 H20 0.9500
C20 C21 1.379(6)
C14 H14 0.9500
C14 C15 1.366(8)
C21 C22 1.493(5)
C21 N5 1.339(5)
C29 H29 0.9500
C16 H16 0.9500
C16 C15 1.382(6)
C16 N4 1.342(5)
C22 H22A 0.9900
C22 H22B 0.9900
C22 N6 1.484(5)
C15 H15 0.9500
C10 H10A 0.9800
C10 H10B 0.9800
C10 H10C 0.9800
C10 N3 1.479(5)
C11 H11A 0.9900
C11 H11B 0.9900
C11 N3 1.494(5)
C2 H2 0.9500
C2 C3 1.391(8)
C9 H9A 0.9900
C9 H9B 0.9900
C9 N3 1.493(5)
C26 H26A 0.9800
C26 H26B 0.9800
C26 H26C 0.9800
C26 N7 1.491(5)
C27 H27A 0.9900
C27 H27B 0.9900
C27 N7 1.483(6)
C6 H6A 0.9900
C6 H6B 0.9900
C6 N2 1.479(5)
C3 H3 0.9500
C7 H7A 0.9800
C7 H7B 0.9800
C7 H7C 0.9800
C7 N2 1.493(6)
C24 H24A 0.9900
C24 H24B 0.9900
C24 C25 1.503(7)
C24 N6 1.485(5)
C25 H25A 0.9900
C25 H25B 0.9900
C25 N7 1.493(5)
Cl1 O10 1.425(4)
Cl1 O8 1.400(4)
Cl1 O11 1.380(5)
Cl1 O9 1.407(5)
Cl2 O6 1.278(7)
Cl2 O4 1.307(7)
Cl2 O7 1.366(5)
Cl2 O5 1.438(5)
Cl3 O15 1.420(4)
Cl3 O14 1.412(4)
Cl3 O12 1.344(5)
Cl3 O13 1.449(6)
Co1 N6 2.036(3)
Co1 N7 1.994(3)
Co1 N5 1.944(3)
Co1 N8 1.956(3)
Co1 O1 1.937(2)
Co1 O2 1.871(2)
Co2 N3 1.991(3)
Co2 N2 2.049(3)
Co2 N4 1.949(3)
Co2 N1 1.948(3)
Co2 O1 1.937(3)
Co2 O3 1.863(2)
O1 H1A 0.8399(10)
O2 O3 1.405(3)
O1W H1WA 0.8499
O1W H1WB 0.8499
O2W H2WA 0.8503
O2W H2WB 0.8505

loop_
_geom_torsion_atom_site_label_1
_geom_torsion_atom_site_label_2
_geom_torsion_atom_site_label_3
_geom_torsion_atom_site_label_4
_geom_torsion
C32 C31 C30 C29 2.4(7)
C5 C4 C3 C2 -0.9(7)
C5 C6 N2 C8 71.4(4)
C5 C6 N2 C7 -169.1(4)
C5 C6 N2 Co2 -40.4(4)
C17 C18 C19 C20 -0.7(8)
C18 C17 N5 C21 0.7(5)
C18 C17 N5 Co1 176.4(3)
C18 C19 C20 C21 1.7(9)
C1 C2 C3 C4 0.1(7)
C13 C12 C11 N3 -152.0(4)
C13 C12 N4 C16 1.4(6)
C13 C12 N4 Co2 -178.6(3)
C13 C14 C15 C16 5.1(8)
C28 C27 N7 C26 -165.6(3)
C28 C27 N7 C25 74.3(4)
C28 C27 N7 Co1 -39.0(4)
C31 C32 N8 C28 -1.4(5)
C31 C32 N8 Co1 174.5(3)
C31 C30 C29 C28 -0.5(7)
C19 C20 C21 C22 179.4(5)
C19 C20 C21 N5 -1.6(8)
C4 C5 C6 N2 -152.7(4)
C4 C5 N1 C1 -0.6(6)
C4 C5 N1 Co2 -178.6(3)
C12 C13 C14 C15 -4.4(8)
C12 C11 N3 C10 -168.4(3)
C12 C11 N3 C9 72.5(4)
C12 C11 N3 Co2 -41.6(4)
C8 C9 N3 C10 86.6(4)
C8 C9 N3 C11 -155.4(3)
C8 C9 N3 Co2 -42.1(4)
C20 C21 C22 N6 -156.9(5)
C20 C21 N5 C17 0.4(6)
C20 C21 N5 Co1 -175.8(4)
C14 C13 C12 C11 179.6(5)
C14 C13 C12 N4 1.2(7)
C21 C22 N6 C23 -165.6(3)
C21 C22 N6 C24 75.3(4)
C21 C22 N6 Co1 -37.6(4)
C29 C28 C27 N7 -158.2(4)
C29 C28 N8 C32 3.5(6)
C29 C28 N8 Co1 -172.9(3)
C22 C21 N5 C17 179.5(4)
C22 C21 N5 Co1 3.4(5)
C15 C16 N4 C12 -0.7(6)
C15 C16 N4 Co2 179.3(4)
C11 C12 N4 C16 -177.2(4)
C11 C12 N4 Co2 2.8(4)
C2 C1 N1 C5 -0.3(5)
C2 C1 N1 Co2 177.4(3)
C9 C8 N2 C6 -153.5(4)
C9 C8 N2 C7 87.7(4)
C9 C8 N2 Co2 -41.9(4)
C27 C28 C29 C30 177.9(4)
C27 C28 N8 C32 -176.9(3)
C27 C28 N8 Co1 6.7(4)
C6 C5 C4 C3 -178.0(5)
C6 C5 N1 C1 178.8(4)
C6 C5 N1 Co2 0.7(4)
C24 C25 N7 C26 86.2(4)
C24 C25 N7 C27 -155.1(3)
C24 C25 N7 Co1 -41.7(4)
C25 C24 N6 C23 88.3(4)
C25 C24 N6 C22 -153.0(3)
C25 C24 N6 Co1 -39.5(3)
Co1 O2 O3 Co2 -58.4(2)
N6 C24 C25 N7 55.8(4)
N7 Co1 O2 O3 -145.9(2)
N5 C17 C18 C19 -0.5(6)
N5 C21 C22 N6 24.0(5)
N5 Co1 O2 O3 -49.6(2)
N8 C32 C31 C30 -1.5(6)
N8 C28 C29 C30 -2.6(6)
N8 C28 C27 N7 22.2(5)
N8 Co1 O2 O3 132.4(2)
N3 Co2 O3 O2 -147.8(2)
N2 C8 C9 N3 57.2(5)
N4 C12 C11 N3 26.5(5)
N4 C16 C15 C14 -2.6(8)
N4 Co2 O3 O2 130.49(19)
N1 C5 C4 C3 1.2(7)
N1 C5 C6 N2 28.0(5)
N1 C1 C2 C3 0.6(6)
N1 Co2 O3 O2 -51.8(2)
O1 Co1 O2 O3 41.22(19)
O1 Co2 O3 O2 37.36(18)
